data_2213853
loop_
_publ_author_name
'Bo Zhao'
'Yu-Zhi Rong'
'Wei Huang'

_publ_section_title
;
 1-(4-Methoxyphenyl)-5-phenylpenta-2,4-dien-1-one
;
_journal_coeditor_code IS2156
_journal_issue 6
_journal_name_full 'Acta Crystallographica Section E'
_journal_page_first o2971
_journal_page_last o2971
_journal_paper_doi 10.1107/S1600536807021253
_journal_volume 63
_journal_year 2007
_chemical_formula_iupac 'C18 H16 O2'
_chemical_formula_moiety 'C18 H16 O2'
_chemical_formula_sum 'C18 H16 O2'
_chemical_formula_weight 264.31
_chemical_name_systematic
;
1-(4-MMethoxyphenyl)-5-phenylpenta-2,4-dien-1-one
;
_space_group_IT_number 14
_symmetry_cell_setting monoclinic
_symmetry_space_group_name_Hall '-P 2ybc'
_symmetry_space_group_name_H-M 'P 1 21/c 1'
_atom_sites_solution_hydrogens geom
_atom_sites_solution_primary direct
_atom_sites_solution_secondary difmap
_audit_creation_method SHELXL97
_cell_angle_alpha 90.00
_cell_angle_beta 107.830(10)
_cell_angle_gamma 90.00
_cell_formula_units_Z 4
_cell_length_a 12.004(2)
_cell_length_b 15.727(2)
_cell_length_c 8.0770(10)
_cell_measurement_reflns_used 28
_cell_measurement_temperature 297(2)
_cell_measurement_theta_max 15.66
_cell_measurement_theta_min 2.73
_cell_volume 1451.6(4)
_computing_cell_refinement XSCANS
_computing_data_collection 'XSCANS (Siemens, 1994)'
_computing_data_reduction 'SHELXTL (Siemens, 1995)'
_computing_molecular_graphics SHELXTL
_computing_publication_material SHELXTL
_computing_structure_refinement 'SHELXL97 (Sheldrick, 1997)'
_computing_structure_solution 'SHELXS97 (Sheldrick, 1997)'
_diffrn_ambient_temperature 297(2)
_diffrn_measured_fraction_theta_full 1.000
_diffrn_measured_fraction_theta_max 1.000
_diffrn_measurement_device_type 'Siemens P4'
_diffrn_measurement_method \w
_diffrn_radiation_monochromator graphite
_diffrn_radiation_source 'normal-focus sealed tube'
_diffrn_radiation_type MoK\a
_diffrn_radiation_wavelength 0.71073
_diffrn_reflns_av_R_equivalents 0.0137
_diffrn_reflns_av_sigmaI/netI 0.0328
_diffrn_reflns_limit_h_max 13
_diffrn_reflns_limit_h_min -14
_diffrn_reflns_limit_k_max 0
_diffrn_reflns_limit_k_min -18
_diffrn_reflns_limit_l_max 9
_diffrn_reflns_limit_l_min 0
_diffrn_reflns_number 2974
_diffrn_reflns_theta_full 25.00
_diffrn_reflns_theta_max 25.00
_diffrn_reflns_theta_min 1.78
_diffrn_standards_decay_% 2.22
_diffrn_standards_interval_count 970
_diffrn_standards_number 3
_exptl_absorpt_coefficient_mu 0.078
_exptl_absorpt_correction_type none
_exptl_crystal_colour yellow
_exptl_crystal_density_diffrn 1.209
_exptl_crystal_density_method 'not measured'
_exptl_crystal_description block
_exptl_crystal_F_000 560
_exptl_crystal_size_max 0.54
_exptl_crystal_size_mid 0.50
_exptl_crystal_size_min 0.24
_refine_diff_density_max 0.150
_refine_diff_density_min -0.139
_refine_ls_extinction_coef 0.0139(15)
_refine_ls_extinction_expression Fc^*^=kFc[1+0.001xFc^2^\l^3^/sin(2\q)]^-1/4^
_refine_ls_extinction_method 'SHELXL97 (Sheldrick, 1997)'
_refine_ls_goodness_of_fit_ref 0.866
_refine_ls_hydrogen_treatment constr
_refine_ls_matrix_type full
_refine_ls_number_parameters 183
_refine_ls_number_reflns 2560
_refine_ls_number_restraints 0
_refine_ls_restrained_S_all 0.866
_refine_ls_R_factor_all 0.0754
_refine_ls_R_factor_gt 0.0369
_refine_ls_shift/su_max 0.001
_refine_ls_shift/su_mean 0.000
_refine_ls_structure_factor_coef Fsqd
_refine_ls_weighting_details 'calc w = 1/[\s^2^(Fo^2^)+(0.0495P)^2^] where P=(Fo^2^+2Fc^2^)/3'
_refine_ls_weighting_scheme calc
_refine_ls_wR_factor_gt 0.0829
_refine_ls_wR_factor_ref 0.0944
_reflns_number_gt 1439
_reflns_number_total 2560
_reflns_threshold_expression I>2\s(I)
_cod_data_source_file is2156.cif
_cod_data_source_block I
_cod_depositor_comments
;
The following automatic conversions were performed:
'_symmetry_cell_setting' value 'Monoclinic' changed to 'monoclinic'
according to '/home/saulius/struct/CIF-dictionaries/cif_core.dic'
dictionary named 'cif_core.dic' version 2.4.1 from 2010-06-29.

Automatic conversion script
Id: cif_fix_enum 1527 2010-12-29 10:47:43Z saulius 

The following automatic conversions were performed:

'_symmetry_cell_setting' value 'Monoclinic' changed to 'monoclinic'
according to /home/saulius/struct/CIF-dictionaries/cif_core.dic
dictionary named 'cif_core.dic' version 2.4.1 from 2010-06-29.

Automatic conversion script
Id: cif_fix_values 1715 2011-07-08 13:25:40Z adriana 
;
_cod_original_sg_symbol_H-M 'P 21/c'
_cod_database_code 2213853
_cod_database_fobs_code 2213853

loop_
_symmetry_equiv_pos_as_xyz
'x, y, z'
'-x, y+1/2, -z+1/2'
'-x, -y, -z'
'x, -y-1/2, z-1/2'

loop_
_atom_site_type_symbol
_atom_site_label
_atom_site_fract_x
_atom_site_fract_y
_atom_site_fract_z
_atom_site_U_iso_or_equiv
_atom_site_adp_type
_atom_site_calc_flag
_atom_site_refinement_flags
_atom_site_occupancy
O O1 0.19411(9) 0.10710(7) -0.09462(16) 0.0779(4) Uani d . 1
O O2 0.73397(9) 0.17972(7) 0.04888(15) 0.0754(4) Uani d . 1
C C1 -0.09513(15) 0.47096(11) 0.1517(2) 0.0735(5) Uani d . 1
H H1 -0.0145 0.4676 0.2027 0.088 Uiso calc R 1
C C2 -0.15599(19) 0.53658(12) 0.1957(3) 0.0891(6) Uani d . 1
H H2 -0.1163 0.5769 0.2765 0.107 Uiso calc R 1
C C3 -0.2744(2) 0.54324(14) 0.1218(3) 0.0949(7) Uani d . 1
H H3 -0.3151 0.5879 0.1521 0.114 Uiso calc R 1
C C4 -0.33271(18) 0.48377(17) 0.0028(3) 0.0975(7) Uani d . 1
H H4 -0.4131 0.4883 -0.0491 0.117 Uiso calc R 1
C C5 -0.27211(16) 0.41723(13) -0.0401(2) 0.0819(6) Uani d . 1
H H5 -0.3126 0.3766 -0.1194 0.098 Uiso calc R 1
C C6 -0.15188(14) 0.40975(11) 0.0328(2) 0.0616(4) Uani d . 1
C C7 -0.09118(14) 0.33810(10) -0.0168(2) 0.0655(5) Uani d . 1
H H7 -0.1380 0.2972 -0.0884 0.079 Uiso calc R 1
C C8 0.02322(13) 0.32510(10) 0.0292(2) 0.0622(4) Uani d . 1
H H8 0.0711 0.3661 0.0990 0.075 Uiso calc R 1
C C9 0.07948(14) 0.25328(11) -0.0195(2) 0.0619(4) Uani d . 1
H H9 0.0322 0.2112 -0.0864 0.074 Uiso calc R 1
C C10 0.19482(13) 0.24269(11) 0.0243(2) 0.0637(4) Uani d . 1
H H10 0.2424 0.2839 0.0938 0.076 Uiso calc R 1
C C11 0.25122(14) 0.17021(10) -0.0299(2) 0.0588(4) Uani d . 1
C C12 0.37840(13) 0.17344(9) -0.00920(19) 0.0529(4) Uani d . 1
C C13 0.45110(14) 0.23974(10) 0.0734(2) 0.0643(5) Uani d . 1
H H13 0.4197 0.2849 0.1188 0.077 Uiso calc R 1
C C14 0.56818(14) 0.23975(11) 0.0891(2) 0.0680(5) Uani d . 1
H H14 0.6151 0.2847 0.1449 0.082 Uiso calc R 1
C C15 0.61673(14) 0.17356(10) 0.0229(2) 0.0583(4) Uani d . 1
C C16 0.54681(15) 0.10737(10) -0.0613(2) 0.0620(4) Uani d . 1
H H16 0.5786 0.0627 -0.1075 0.074 Uiso calc R 1
C C17 0.42928(14) 0.10812(10) -0.0762(2) 0.0607(4) Uani d . 1
H H17 0.3825 0.0633 -0.1331 0.073 Uiso calc R 1
C C18 0.79246(15) 0.11007(12) 0.0003(3) 0.0913(6) Uani d . 1
H H18A 0.7779 0.0594 0.0566 0.110 Uiso calc R 1
H H18B 0.8751 0.1211 0.0350 0.110 Uiso calc R 1
H H18C 0.7639 0.1026 -0.1235 0.110 Uiso calc R 1

loop_
_atom_site_aniso_label
_atom_site_aniso_U_11
_atom_site_aniso_U_22
_atom_site_aniso_U_33
_atom_site_aniso_U_12
_atom_site_aniso_U_13
_atom_site_aniso_U_23
O1 0.0749(8) 0.0590(8) 0.0965(9) -0.0060(6) 0.0216(7) -0.0063(7)
O2 0.0646(7) 0.0727(8) 0.0924(9) 0.0057(6) 0.0294(6) -0.0050(7)
C1 0.0682(11) 0.0671(11) 0.0934(14) -0.0034(10) 0.0368(10) -0.0038(11)
C2 0.0998(16) 0.0662(13) 0.1164(17) -0.0003(11) 0.0553(14) -0.0053(12)
C3 0.1090(18) 0.0872(16) 0.1075(18) 0.0339(13) 0.0611(15) 0.0227(14)
C4 0.0766(14) 0.137(2) 0.0822(15) 0.0354(14) 0.0297(12) 0.0191(15)
C5 0.0672(12) 0.1093(16) 0.0706(12) 0.0114(11) 0.0234(10) -0.0019(11)
C6 0.0599(11) 0.0667(11) 0.0634(11) 0.0034(9) 0.0267(9) 0.0090(9)
C7 0.0639(11) 0.0676(11) 0.0667(11) -0.0031(9) 0.0223(9) -0.0034(9)
C8 0.0605(11) 0.0678(11) 0.0618(11) -0.0028(9) 0.0239(9) -0.0032(9)
C9 0.0669(11) 0.0615(10) 0.0607(10) -0.0009(9) 0.0245(8) 0.0011(9)
C10 0.0633(11) 0.0670(11) 0.0616(11) -0.0022(9) 0.0203(8) -0.0063(9)
C11 0.0681(11) 0.0527(11) 0.0548(10) 0.0020(9) 0.0177(8) 0.0043(8)
C12 0.0631(10) 0.0467(9) 0.0496(9) 0.0015(8) 0.0185(8) 0.0031(8)
C13 0.0675(11) 0.0600(11) 0.0686(11) 0.0046(9) 0.0254(9) -0.0138(9)
C14 0.0694(11) 0.0649(11) 0.0699(12) -0.0060(9) 0.0214(9) -0.0165(9)
C15 0.0618(11) 0.0585(11) 0.0566(10) 0.0074(9) 0.0210(8) 0.0056(8)
C16 0.0748(11) 0.0456(9) 0.0694(11) 0.0084(8) 0.0278(9) 0.0008(8)
C17 0.0724(11) 0.0460(9) 0.0640(11) 0.0005(8) 0.0215(9) 0.0007(8)
C18 0.0735(12) 0.0849(14) 0.1222(17) 0.0179(11) 0.0398(12) 0.0016(12)

loop_
_atom_type_symbol
_atom_type_description
_atom_type_scat_dispersion_real
_atom_type_scat_dispersion_imag
_atom_type_scat_source
C C 0.0033 0.0016 'International Tables Vol C Tables 4.2.6.8 and 6.1.1.4'
H H 0.0000 0.0000 'International Tables Vol C Tables 4.2.6.8 and 6.1.1.4'
O O 0.0106 0.0060 'International Tables Vol C Tables 4.2.6.8 and 6.1.1.4'

loop_
_geom_angle_atom_site_label_1
_geom_angle_atom_site_label_2
_geom_angle_atom_site_label_3
_geom_angle
C15 O2 C18 118.55(13)
C2 C1 C6 121.00(18)
C2 C1 H1 119.4
C3 C2 C1 120.6(2)
C3 C2 H2 119.6
C2 C3 C4 119.6(2)
C2 C3 H3 120.2
C3 C4 C5 119.9(2)
C3 C4 H4 120.1
C4 C5 C6 121.2(2)
C4 C5 H5 119.3
C1 C6 C5 117.59(16)
C1 C6 C7 123.07(15)
C5 C6 C7 119.34(16)
C8 C7 C6 127.08(16)
C8 C7 H7 116.5
C7 C8 C9 125.50(16)
C7 C8 H8 117.3
C10 C9 C8 124.43(16)
C10 C9 H9 117.8
C9 C10 C11 123.93(16)
C9 C10 H10 118.0
O1 C11 C10 120.58(15)
O1 C11 C12 119.76(14)
C10 C11 C12 119.65(14)
C17 C12 C13 117.09(14)
C17 C12 C11 119.41(14)
C13 C12 C11 123.50(14)
C14 C13 C12 121.25(15)
C14 C13 H13 119.3
C13 C14 C15 120.44(16)
C13 C14 H14 119.8
O2 C15 C14 115.23(15)
O2 C15 C16 125.05(14)
C14 C15 C16 119.72(15)
C15 C16 C17 119.24(15)
C15 C16 H16 120.4
C16 C17 C12 122.24(15)
C16 C17 H17 119.0
C15 O2 C18 118.57(14)
H18A C18 H18B 109.5
H18A C18 H18C 109.5
H18B C18 H18C 109.5

loop_
_geom_bond_atom_site_label_1
_geom_bond_atom_site_label_2
_geom_bond_distance
O1 C11 1.2283(17)
O2 C15 1.3613(17)
O2 C18 1.4196(19)
C1 C2 1.372(2)
C1 C6 1.383(2)
C1 H1 0.930
C2 C3 1.367(3)
C2 H2 0.930
C3 C4 1.370(3)
C3 H3 0.930
C4 C5 1.378(3)
C4 H4 0.930
C5 C6 1.387(2)
C5 H5 0.930
C6 C7 1.463(2)
C7 C8 1.3242(19)
C7 H7 0.930
C8 C9 1.432(2)
C8 H8 0.930
C9 C10 1.3303(19)
C9 H9 0.930
C10 C11 1.460(2)
C10 H10 0.930
C11 C12 1.485(2)
C12 C17 1.387(2)
C12 C13 1.392(2)
C13 C14 1.372(2)
C13 H13 0.930
C14 C15 1.379(2)
C14 H14 0.930
C15 C16 1.379(2)
C16 C17 1.379(2)
C16 H16 0.930
C17 H17 0.930
C18 H18A 0.960
C18 H18B 0.960
C18 H18C 0.960

loop_
_geom_hbond_atom_site_label_D
_geom_hbond_atom_site_label_H
_geom_hbond_atom_site_label_A
_geom_hbond_site_symmetry_A
_geom_hbond_distance_DH
_geom_hbond_distance_HA
_geom_hbond_distance_DA
_geom_hbond_angle_DHA
C8 H8 O1 4_566 0.93 2.50 3.280(2) 142

loop_
_geom_torsion_atom_site_label_1
_geom_torsion_atom_site_label_2
_geom_torsion_atom_site_label_3
_geom_torsion_atom_site_label_4
_geom_torsion
C6 C1 C2 C3 -0.4(3)
C1 C2 C3 C4 0.0(3)
C2 C3 C4 C5 0.8(3)
C3 C4 C5 C6 -1.2(3)
C2 C1 C6 C5 0.0(2)
C2 C1 C6 C7 -179.27(16)
C4 C5 C6 C1 0.8(3)
C4 C5 C6 C7 -179.90(16)
C1 C6 C7 C8 -6.5(3)
C5 C6 C7 C8 174.21(16)
C6 C7 C8 C9 178.84(14)
C7 C8 C9 C10 178.09(16)
C8 C9 C10 C11 -178.35(14)
C9 C10 C11 O1 -13.0(2)
C9 C10 C11 C12 166.06(15)
O1 C11 C12 C17 5.3(2)
C10 C11 C12 C17 -173.78(14)
O1 C11 C12 C13 -175.43(15)
C10 C11 C12 C13 5.5(2)
C17 C12 C13 C14 -0.7(2)
C11 C12 C13 C14 -179.97(15)
C12 C13 C14 C15 0.0(2)
C18 O2 C15 C14 173.68(15)
C18 O2 C15 C16 -5.9(2)
C13 C14 C15 O2 -178.89(14)
C13 C14 C15 C16 0.7(2)
O2 C15 C16 C17 178.82(14)
C14 C15 C16 C17 -0.7(2)
C15 C16 C17 C12 0.0(2)
C13 C12 C17 C16 0.6(2)
C11 C12 C17 C16 179.98(14)

loop_
_cod_related_entry_id
_cod_related_entry_database
_cod_related_entry_code
1 ChemSpider 30655249
